data_2228481
loop_
_publ_author_name
'Liu, Zhengming'
'Liu, Qiang'
'Yuan, Limin'
'Liu, Wenlong'

_publ_section_title
;
 1,1'-(<i>p</i>-Phenylenedimethylidene)diimidazol-3-ium
 bis{2-[(2-carboxyphenyl)disulfanyl]benzoate} dihydrate
;
_journal_coeditor_code NG5063
_journal_issue 12
_journal_name_full 'Acta Crystallographica Section E'
_journal_page_first o3230
_journal_paper_doi 10.1107/S1600536810047021
_journal_volume 66
_journal_year 2010
_chemical_formula_iupac 'C14 H16 N4 2+, 2C14 H9 O4 S2 -, 2H2 O'
_chemical_formula_moiety 'C14 H16 N4 2+, 2(C14 H9 O4 S2 -), 2(H2 O)'
_chemical_formula_sum 'C42 H38 N4 O10 S4'
_chemical_formula_weight 887.00
_chemical_name_systematic
;
1,1'-(<i>p</i>-Phenylenedimethylidene)diimidazol-3-ium
bis{2-[(2-carboxyphenyl)disulfanyl]benzoate} dihydrate
;
_space_group_IT_number 2
_symmetry_cell_setting triclinic
_symmetry_space_group_name_Hall '-P 1'
_symmetry_space_group_name_H-M 'P -1'
_atom_sites_solution_hydrogens geom
_atom_sites_solution_primary direct
_atom_sites_solution_secondary difmap
_audit_creation_method SHELXL-97
_cell_angle_alpha 107.985(3)
_cell_angle_beta 90.686(3)
_cell_angle_gamma 100.634(3)
_cell_formula_units_Z 1
_cell_length_a 4.6776(11)
_cell_length_b 12.201(3)
_cell_length_c 18.850(4)
_cell_measurement_reflns_used 1975
_cell_measurement_temperature 296(2)
_cell_measurement_theta_max 24.544
_cell_measurement_theta_min 2.278
_cell_volume 1002.9(4)
_computing_cell_refinement 'SAINT-Plus (Bruker, 2003)'
_computing_data_collection 'SMART (Bruker, 2002)'
_computing_data_reduction 'SAINT-Plus (Bruker, 2003)'
_computing_molecular_graphics 'SHELXTL (Sheldrick, 2008) and DIAMOND (Brandenburg, 2006)'
_computing_publication_material 'publCIF (Westrip, 2010)'
_computing_structure_refinement 'SHELXL-97 (Sheldrick, 2008)'
_computing_structure_solution 'SHELXS-97 (Sheldrick, 2008)'
_diffrn_ambient_temperature 296(2)
_diffrn_measured_fraction_theta_full 0.991
_diffrn_measured_fraction_theta_max 0.991
_diffrn_measurement_device_type 'Bruker SMART APEX CCD'
_diffrn_measurement_method '\f and \w scans'
_diffrn_radiation_monochromator graphite
_diffrn_radiation_source 'fine-focus sealed tube'
_diffrn_radiation_type MoK\a
_diffrn_radiation_wavelength 0.71073
_diffrn_reflns_av_R_equivalents 0.0301
_diffrn_reflns_av_sigmaI/netI 0.0455
_diffrn_reflns_limit_h_max 5
_diffrn_reflns_limit_h_min -5
_diffrn_reflns_limit_k_max 14
_diffrn_reflns_limit_k_min -14
_diffrn_reflns_limit_l_max 22
_diffrn_reflns_limit_l_min -20
_diffrn_reflns_number 7640
_diffrn_reflns_theta_full 25.50
_diffrn_reflns_theta_max 25.50
_diffrn_reflns_theta_min 1.79
_exptl_absorpt_coefficient_mu 0.303
_exptl_absorpt_correction_T_max 0.8936
_exptl_absorpt_correction_T_min 0.8757
_exptl_absorpt_correction_type multi-scan
_exptl_absorpt_process_details '(SADABS; Sheldrick, 2004)'
_exptl_crystal_colour colourless
_exptl_crystal_density_diffrn 1.469
_exptl_crystal_density_method 'not measured'
_exptl_crystal_description Block
_exptl_crystal_F_000 462
_exptl_crystal_size_max 0.45
_exptl_crystal_size_mid 0.43
_exptl_crystal_size_min 0.38
_refine_diff_density_max 0.255
_refine_diff_density_min -0.236
_refine_ls_extinction_method none
_refine_ls_goodness_of_fit_ref 1.083
_refine_ls_hydrogen_treatment mixed
_refine_ls_matrix_type full
_refine_ls_number_parameters 284
_refine_ls_number_reflns 3708
_refine_ls_number_restraints 9
_refine_ls_restrained_S_all 1.087
_refine_ls_R_factor_all 0.0634
_refine_ls_R_factor_gt 0.0436
_refine_ls_shift/su_max 0.000
_refine_ls_shift/su_mean 0.000
_refine_ls_structure_factor_coef Fsqd
_refine_ls_weighting_details 'calc w=1/[\s^2^(Fo^2^)+(0.0676P)^2^+0.1163P] where P=(Fo^2^+2Fc^2^)/3'
_refine_ls_weighting_scheme calc
_refine_ls_wR_factor_gt 0.1151
_refine_ls_wR_factor_ref 0.1339
_reflns_number_gt 2720
_reflns_number_total 3708
_reflns_threshold_expression I>2sigma(I)
_cod_data_source_file ng5063.cif
_cod_data_source_block I
_cod_database_code 2228481
_cod_database_fobs_code 2228481

loop_
_symmetry_equiv_pos_as_xyz
'x, y, z'
'-x, -y, -z'

loop_
_atom_site_type_symbol
_atom_site_label
_atom_site_fract_x
_atom_site_fract_y
_atom_site_fract_z
_atom_site_U_iso_or_equiv
_atom_site_adp_type
_atom_site_calc_flag
_atom_site_refinement_flags
_atom_site_occupancy
_atom_site_disorder_assembly
_atom_site_disorder_group
C C1 0.9224(5) 0.7640(2) 0.21093(14) 0.0356(6) Uani d . 1 . .
C C2 0.9027(5) 0.6438(2) 0.19945(14) 0.0352(6) Uani d . 1 . .
C C3 1.0412(6) 0.5796(2) 0.14067(15) 0.0443(7) Uani d . 1 . .
H H3 1.0227 0.4990 0.1313 0.053 Uiso calc R 1 . .
C C4 1.2053(6) 0.6331(2) 0.09606(16) 0.0500(7) Uani d . 1 . .
H H4 1.2968 0.5885 0.0571 0.060 Uiso calc R 1 . .
C C5 1.2351(6) 0.7522(3) 0.10862(17) 0.0483(7) Uani d . 1 . .
H H5 1.3507 0.7889 0.0794 0.058 Uiso calc R 1 . .
C C6 1.0910(6) 0.8157(2) 0.16511(16) 0.0437(7) Uani d . 1 . .
H H6 1.1066 0.8958 0.1729 0.052 Uiso calc R 1 . .
C C7 0.7699(6) 0.8391(2) 0.27118(16) 0.0405(6) Uani d . 1 . .
C C8 0.5723(5) 0.1938(2) 0.13953(14) 0.0375(6) Uani d . 1 . .
C C9 0.5950(5) 0.3156(2) 0.15799(14) 0.0357(6) Uani d . 1 . .
C C10 0.4493(6) 0.3591(2) 0.11132(15) 0.0433(7) Uani d . 1 . .
H H10 0.4668 0.4399 0.1224 0.052 Uiso calc R 1 . .
C C11 0.2789(6) 0.2841(3) 0.04877(17) 0.0496(7) Uani d . 1 . .
H H11 0.1817 0.3148 0.0184 0.060 Uiso calc R 1 . .
C C12 0.2513(6) 0.1640(3) 0.03089(17) 0.0530(8) Uani d . 1 . .
H H12 0.1350 0.1135 -0.0110 0.064 Uiso calc R 1 . .
C C13 0.3991(6) 0.1202(2) 0.07623(16) 0.0461(7) Uani d . 1 . .
H H13 0.3825 0.0393 0.0642 0.055 Uiso calc R 1 . .
C C14 0.7222(6) 0.1414(2) 0.18676(16) 0.0445(7) Uani d . 1 . .
S S1 0.69255(16) 0.57314(5) 0.25775(4) 0.0440(2) Uani d . 1 . .
S S2 0.81448(17) 0.41403(6) 0.23901(4) 0.0461(2) Uani d . 1 . .
O O1 0.7530(4) 0.94073(15) 0.26811(11) 0.0504(5) Uani d . 1 . .
O O2 0.6751(5) 0.80190(17) 0.32150(12) 0.0636(6) Uani d . 1 . .
O O3 0.8747(5) 0.19838(17) 0.24241(13) 0.0676(7) Uani d . 1 . .
O O4 0.6690(6) 0.02564(17) 0.16259(13) 0.0670(7) Uani d D 1 . .
H H4A 0.737(8) 0.003(3) 0.1976(19) 0.100 Uiso d D 1 . .
C C15 0.3094(6) 0.1496(3) 0.35488(17) 0.0514(7) Uani d . 1 . .
H H15 0.3404 0.1817 0.3162 0.062 Uiso calc R 1 . .
C C16 0.3162(9) 0.0374(3) 0.4231(2) 0.0735(10) Uani d . 1 . .
H H16 0.3513 -0.0234 0.4398 0.088 Uiso calc R 1 . .
C C17 0.1658(8) 0.1195(3) 0.4573(2) 0.0731(11) Uani d . 1 . .
H H17 0.0816 0.1277 0.5026 0.088 Uiso calc R 1 . .
C C18 0.0401(6) 0.2974(2) 0.43199(18) 0.0513(7) Uani d . 1 . .
H H18A -0.1118 0.2936 0.4662 0.062 Uiso calc R 1 . .
H H18B -0.0463 0.3040 0.3868 0.062 Uiso calc R 1 . .
C C19 0.2748(5) 0.4039(2) 0.46723(14) 0.0406(6) Uani d D 1 . .
C C20 0.4029(7) 0.4741(3) 0.42709(17) 0.0623(9) Uani d D 1 . .
H H20 0.3376 0.4576 0.3774 0.075 Uiso calc R 1 . .
C C21 0.3731(7) 0.4311(3) 0.54080(16) 0.0656(9) Uani d D 1 . .
H H21 0.2879 0.3853 0.5692 0.079 Uiso calc R 1 . .
N N1 0.4076(5) 0.0579(2) 0.36030(15) 0.0512(6) Uani d D 1 . .
H H1 0.519(5) 0.016(2) 0.3270(14) 0.056(9) Uiso d D 1 . .
N N2 0.1594(5) 0.18873(19) 0.41342(13) 0.0466(6) Uani d . 1 . .
O O1W 0.2006(6) 0.7532(2) 0.40459(14) 0.0758(7) Uani d D 1 . .
H H1WA 0.351(5) 0.761(4) 0.378(2) 0.114 Uiso d D 1 . .
H H1WB 0.049(5) 0.747(4) 0.374(2) 0.114 Uiso d D 1 . .

loop_
_atom_site_aniso_label
_atom_site_aniso_U_11
_atom_site_aniso_U_22
_atom_site_aniso_U_33
_atom_site_aniso_U_12
_atom_site_aniso_U_13
_atom_site_aniso_U_23
C1 0.0361(14) 0.0302(13) 0.0407(15) 0.0070(11) -0.0009(11) 0.0114(11)
C2 0.0401(14) 0.0307(13) 0.0356(14) 0.0101(11) 0.0003(11) 0.0098(11)
C3 0.0482(16) 0.0360(14) 0.0505(17) 0.0155(12) 0.0083(13) 0.0120(13)
C4 0.0498(17) 0.0509(17) 0.0504(18) 0.0191(14) 0.0140(14) 0.0121(14)
C5 0.0459(16) 0.0509(17) 0.0537(18) 0.0078(13) 0.0100(14) 0.0252(14)
C6 0.0470(16) 0.0321(14) 0.0559(18) 0.0072(12) 0.0038(14) 0.0201(13)
C7 0.0451(16) 0.0284(13) 0.0477(16) 0.0093(11) 0.0017(13) 0.0105(12)
C8 0.0435(15) 0.0298(13) 0.0393(15) 0.0086(11) 0.0084(12) 0.0103(12)
C9 0.0403(14) 0.0293(13) 0.0380(14) 0.0082(11) 0.0092(11) 0.0103(11)
C10 0.0503(16) 0.0351(14) 0.0475(16) 0.0142(12) 0.0005(13) 0.0141(13)
C11 0.0501(17) 0.0482(17) 0.0500(18) 0.0097(14) -0.0029(14) 0.0148(14)
C12 0.0528(18) 0.0459(17) 0.0484(18) -0.0006(14) -0.0066(14) 0.0043(14)
C13 0.0561(17) 0.0312(14) 0.0462(17) 0.0035(13) 0.0066(14) 0.0083(13)
C14 0.0612(18) 0.0312(14) 0.0445(17) 0.0142(13) 0.0093(14) 0.0137(13)
S1 0.0631(5) 0.0266(3) 0.0436(4) 0.0107(3) 0.0119(3) 0.0114(3)
S2 0.0665(5) 0.0276(3) 0.0438(4) 0.0100(3) -0.0065(3) 0.0108(3)
O1 0.0689(13) 0.0263(9) 0.0578(12) 0.0160(9) 0.0077(10) 0.0122(9)
O2 0.0914(16) 0.0426(12) 0.0683(15) 0.0263(11) 0.0380(13) 0.0250(11)
O3 0.1023(18) 0.0354(11) 0.0633(15) 0.0134(11) -0.0240(13) 0.0143(11)
O4 0.1058(19) 0.0289(10) 0.0678(15) 0.0140(11) -0.0092(13) 0.0178(10)
C15 0.0584(19) 0.0508(18) 0.0452(17) 0.0190(15) 0.0045(15) 0.0108(14)
C16 0.104(3) 0.0493(19) 0.079(3) 0.0279(19) 0.024(2) 0.0288(19)
C17 0.106(3) 0.0486(19) 0.074(2) 0.0176(19) 0.040(2) 0.0295(18)
C18 0.0451(16) 0.0388(15) 0.0627(19) 0.0098(13) 0.0029(14) 0.0049(14)
C19 0.0419(15) 0.0333(14) 0.0432(16) 0.0086(11) 0.0046(12) 0.0067(12)
C20 0.076(2) 0.057(2) 0.0456(18) -0.0079(17) -0.0084(16) 0.0171(16)
C21 0.085(2) 0.0540(19) 0.0502(19) -0.0174(17) -0.0008(17) 0.0245(16)
N1 0.0537(15) 0.0364(13) 0.0564(16) 0.0104(11) 0.0033(13) 0.0034(12)
N2 0.0457(13) 0.0360(13) 0.0523(15) 0.0053(10) 0.0051(11) 0.0070(11)
O1W 0.0771(17) 0.0846(18) 0.0666(17) 0.0079(15) 0.0150(13) 0.0294(14)

loop_
_atom_type_symbol
_atom_type_description
_atom_type_scat_dispersion_real
_atom_type_scat_dispersion_imag
_atom_type_scat_source
C C 0.0033 0.0016 'International Tables Vol C Tables 4.2.6.8 and 6.1.1.4'
H H 0.0000 0.0000 'International Tables Vol C Tables 4.2.6.8 and 6.1.1.4'
N N 0.0061 0.0033 'International Tables Vol C Tables 4.2.6.8 and 6.1.1.4'
O O 0.0106 0.0060 'International Tables Vol C Tables 4.2.6.8 and 6.1.1.4'
S S 0.1246 0.1234 'International Tables Vol C Tables 4.2.6.8 and 6.1.1.4'

loop_
_geom_angle_atom_site_label_1
_geom_angle_atom_site_label_2
_geom_angle_atom_site_label_3
_geom_angle_site_symmetry_1
_geom_angle_site_symmetry_3
_geom_angle
_geom_angle_publ_flag
C6 C1 C2 . . 118.7(2) ?
C6 C1 C7 . . 118.9(2) ?
C2 C1 C7 . . 122.4(2) ?
C3 C2 C1 . . 118.8(2) ?
C3 C2 S1 . . 120.61(19) ?
C1 C2 S1 . . 120.52(19) ?
C4 C3 C2 . . 121.1(2) ?
C4 C3 H3 . . 119.5 ?
C2 C3 H3 . . 119.5 ?
C3 C4 C5 . . 120.5(3) ?
C3 C4 H4 . . 119.7 ?
C5 C4 H4 . . 119.7 ?
C6 C5 C4 . . 118.8(3) ?
C6 C5 H5 . . 120.6 ?
C4 C5 H5 . . 120.6 ?
C5 C6 C1 . . 122.0(2) ?
C5 C6 H6 . . 119.0 ?
C1 C6 H6 . . 119.0 ?
O2 C7 O1 . . 123.3(2) ?
O2 C7 C1 . . 119.2(2) ?
O1 C7 C1 . . 117.5(2) ?
C13 C8 C9 . . 119.1(2) ?
C13 C8 C14 . . 119.2(2) ?
C9 C8 C14 . . 121.7(2) ?
C10 C9 C8 . . 118.8(2) ?
C10 C9 S2 . . 120.34(19) ?
C8 C9 S2 . . 120.83(19) ?
C11 C10 C9 . . 120.9(3) ?
C11 C10 H10 . . 119.6 ?
C9 C10 H10 . . 119.6 ?
C12 C11 C10 . . 120.7(3) ?
C12 C11 H11 . . 119.7 ?
C10 C11 H11 . . 119.7 ?
C13 C12 C11 . . 118.8(3) ?
C13 C12 H12 . . 120.6 ?
C11 C12 H12 . . 120.6 ?
C12 C13 C8 . . 121.7(3) ?
C12 C13 H13 . . 119.2 ?
C8 C13 H13 . . 119.2 ?
O3 C14 O4 . . 122.8(3) ?
O3 C14 C8 . . 123.6(2) ?
O4 C14 C8 . . 113.6(3) ?
C2 S1 S2 . . 106.04(8) ?
C9 S2 S1 . . 105.87(8) ?
C14 O4 H4A . . 107(3) ?
N1 C15 N2 . . 109.0(3) ?
N1 C15 H15 . . 125.5 ?
N2 C15 H15 . . 125.5 ?
C17 C16 N1 . . 108.1(3) ?
C17 C16 H16 . . 125.9 ?
N1 C16 H16 . . 125.9 ?
C16 C17 N2 . . 107.0(3) ?
C16 C17 H17 . . 126.5 ?
N2 C17 H17 . . 126.5 ?
N2 C18 C19 . . 111.0(2) ?
N2 C18 H18A . . 109.4 ?
C19 C18 H18A . . 109.4 ?
N2 C18 H18B . . 109.4 ?
C19 C18 H18B . . 109.4 ?
H18A C18 H18B . . 108.0 ?
C20 C19 C21 . . 118.3(2) ?
C20 C19 C18 . . 121.7(2) ?
C21 C19 C18 . . 120.0(2) ?
C19 C20 C21 . 2_666 121.2(3) ?
C19 C20 H20 . . 119.4 ?
C21 C20 H20 2_666 . 119.4 ?
C19 C21 C20 . 2_666 120.5(3) ?
C19 C21 H21 . . 119.7 ?
C20 C21 H21 2_666 . 119.7 ?
C15 N1 C16 . . 108.1(3) ?
C15 N1 H1 . . 125.3(19) ?
C16 N1 H1 . . 126.6(19) ?
C15 N2 C17 . . 107.8(3) ?
C15 N2 C18 . . 125.6(3) ?
C17 N2 C18 . . 126.2(3) ?
H1WA O1W H1WB . . 104(3) ?

loop_
_geom_bond_atom_site_label_1
_geom_bond_atom_site_label_2
_geom_bond_site_symmetry_2
_geom_bond_distance
_geom_bond_publ_flag
C1 C6 . 1.391(3) ?
C1 C2 . 1.400(3) ?
C1 C7 . 1.502(4) ?
C2 C3 . 1.389(3) ?
C2 S1 . 1.793(3) ?
C3 C4 . 1.376(4) ?
C3 H3 . 0.9300 ?
C4 C5 . 1.378(4) ?
C4 H4 . 0.9300 ?
C5 C6 . 1.375(4) ?
C5 H5 . 0.9300 ?
C6 H6 . 0.9300 ?
C7 O2 . 1.226(3) ?
C7 O1 . 1.276(3) ?
C8 C13 . 1.391(4) ?
C8 C9 . 1.400(3) ?
C8 C14 . 1.482(4) ?
C9 C10 . 1.389(4) ?
C9 S2 . 1.790(3) ?
C10 C11 . 1.380(4) ?
C10 H10 . 0.9300 ?
C11 C12 . 1.379(4) ?
C11 H11 . 0.9300 ?
C12 C13 . 1.378(4) ?
C12 H12 . 0.9300 ?
C13 H13 . 0.9300 ?
C14 O3 . 1.200(3) ?
C14 O4 . 1.317(3) ?
S1 S2 . 2.0515(10) ?
O4 H4A . 0.87(2) ?
C15 N1 . 1.316(4) ?
C15 N2 . 1.325(4) ?
C15 H15 . 0.9300 ?
C16 C17 . 1.337(5) ?
C16 N1 . 1.342(4) ?
C16 H16 . 0.9300 ?
C17 N2 . 1.356(4) ?
C17 H17 . 0.9300 ?
C18 N2 . 1.478(3) ?
C18 C19 . 1.503(4) ?
C18 H18A . 0.9700 ?
C18 H18B . 0.9700 ?
C19 C20 . 1.374(3) ?
C19 C21 . 1.374(3) ?
C20 C21 2_666 1.381(3) ?
C20 H20 . 0.9300 ?
C21 C20 2_666 1.381(3) ?
C21 H21 . 0.9300 ?
N1 H1 . 0.911(17) ?
O1W H1WA . 0.876(18) ?
O1W H1WB . 0.883(18) ?

loop_
_geom_hbond_atom_site_label_D
_geom_hbond_atom_site_label_H
_geom_hbond_atom_site_label_A
_geom_hbond_site_symmetry_A
_geom_hbond_distance_DH
_geom_hbond_distance_HA
_geom_hbond_distance_DA
_geom_hbond_angle_DHA
O1W H1WB S1 1_455 0.883(18) 2.80(3) 3.507(3) 138(4)
O1W H1WB O2 1_455 0.883(18) 2.30(2) 3.141(4) 159(4)
N1 H1 O1 1_545 0.911(17) 1.748(18) 2.657(3) 176(3)
O4 H4A O1 1_545 0.87(2) 1.73(3) 2.567(3) 161(4)
O1W H1WA O2 . 0.876(18) 1.94(2) 2.811(3) 171(4)

loop_
_geom_torsion_atom_site_label_1
_geom_torsion_atom_site_label_2
_geom_torsion_atom_site_label_3
_geom_torsion_atom_site_label_4
_geom_torsion_site_symmetry_1
_geom_torsion_site_symmetry_2
_geom_torsion_site_symmetry_3
_geom_torsion_site_symmetry_4
_geom_torsion
_geom_torsion_publ_flag
C6 C1 C2 C3 . . . . -2.9(4) ?
C7 C1 C2 C3 . . . . 177.6(2) ?
C6 C1 C2 S1 . . . . 179.13(19) ?
C7 C1 C2 S1 . . . . -0.4(3) ?
C1 C2 C3 C4 . . . . 2.6(4) ?
S1 C2 C3 C4 . . . . -179.4(2) ?
C2 C3 C4 C5 . . . . -0.2(4) ?
C3 C4 C5 C6 . . . . -1.9(4) ?
C4 C5 C6 C1 . . . . 1.6(4) ?
C2 C1 C6 C5 . . . . 0.8(4) ?
C7 C1 C6 C5 . . . . -179.6(3) ?
C6 C1 C7 O2 . . . . -164.2(3) ?
C2 C1 C7 O2 . . . . 15.3(4) ?
C6 C1 C7 O1 . . . . 13.9(4) ?
C2 C1 C7 O1 . . . . -166.5(2) ?
C13 C8 C9 C10 . . . . -1.6(4) ?
C14 C8 C9 C10 . . . . 179.9(2) ?
C13 C8 C9 S2 . . . . 179.85(19) ?
C14 C8 C9 S2 . . . . 1.4(3) ?
C8 C9 C10 C11 . . . . 1.6(4) ?
S2 C9 C10 C11 . . . . -179.8(2) ?
C9 C10 C11 C12 . . . . -0.5(4) ?
C10 C11 C12 C13 . . . . -0.6(4) ?
C11 C12 C13 C8 . . . . 0.6(4) ?
C9 C8 C13 C12 . . . . 0.5(4) ?
C14 C8 C13 C12 . . . . 179.1(3) ?
C13 C8 C14 O3 . . . . -179.7(3) ?
C9 C8 C14 O3 . . . . -1.2(4) ?
C13 C8 C14 O4 . . . . -0.7(4) ?
C9 C8 C14 O4 . . . . 177.8(2) ?
C3 C2 S1 S2 . . . . 16.6(2) ?
C1 C2 S1 S2 . . . . -165.39(19) ?
C10 C9 S2 S1 . . . . 16.4(2) ?
C8 C9 S2 S1 . . . . -165.10(18) ?
C2 S1 S2 C9 . . . . -84.96(12) ?
N1 C16 C17 N2 . . . . 1.7(4) ?
N2 C18 C19 C20 . . . . 100.9(3) ?
N2 C18 C19 C21 . . . . -77.0(3) ?
C21 C19 C20 C21 . . . 2_666 0.8(5) ?
C18 C19 C20 C21 . . . 2_666 -177.2(3) ?
C20 C19 C21 C20 . . . 2_666 -0.8(5) ?
C18 C19 C21 C20 . . . 2_666 177.2(3) ?
N2 C15 N1 C16 . . . . 0.6(4) ?
C17 C16 N1 C15 . . . . -1.5(4) ?
N1 C15 N2 C17 . . . . 0.5(4) ?
N1 C15 N2 C18 . . . . 173.2(2) ?
C16 C17 N2 C15 . . . . -1.4(4) ?
C16 C17 N2 C18 . . . . -174.1(3) ?
C19 C18 N2 C15 . . . . -78.1(3) ?
C19 C18 N2 C17 . . . . 93.3(4) ?
